data_4037653
loop_
_publ_author_name
'Deng, Zhiqiang'
'Li, Guo-Xing'
'He, Gang'
'Chen, Gong'

_publ_section_title
;
 Photoredox-Mediated Remote C(sp<sup>3</sup>)-H Heteroarylation of
 <i>N</i>-Alkyl Sulfonamides.
;
_journal_issue 24
_journal_name_full 'The Journal of organic chemistry'
_journal_page_first 15777
_journal_page_last 15787
_journal_paper_doi 10.1021/acs.joc.9b02502
_journal_volume 84
_journal_year 2019
_chemical_formula_sum 'C31 H41 Cl N2 O2 S'
_chemical_formula_weight 541.17
_space_group_crystal_system triclinic
_space_group_IT_number 2
_space_group_name_Hall '-P 1'
_space_group_name_H-M_alt 'P -1'
_atom_sites_solution_hydrogens mixed
_audit_creation_method SHELXL-2018/3
_cell_angle_alpha 71.65(3)
_cell_angle_beta 70.54(3)
_cell_angle_gamma 64.18(3)
_cell_formula_units_Z 2
_cell_length_a 11.082(2)
_cell_length_b 11.691(2)
_cell_length_c 13.348(3)
_cell_measurement_reflns_used 3849
_cell_measurement_temperature 113(2)
_cell_measurement_theta_max 27.9584
_cell_measurement_theta_min 1.6515
_cell_volume 1438.1(6)
_computing_cell_refinement crystalclear
_computing_data_collection crystalclear
_computing_data_reduction crystalclear
_computing_molecular_graphics 'Bruker SHELXTL'
_computing_publication_material 'Bruker SHELXTL'
_computing_structure_refinement 'SHELXL-97 (Sheldrick, 1997)'
_computing_structure_solution 'SHELXS-97 (Sheldrick, 1990)'
_diffrn_ambient_temperature 113(2)
_diffrn_measured_fraction_theta_full 0.998
_diffrn_measured_fraction_theta_max 0.996
_diffrn_measurement_device_type 'rigaku saturn'
_diffrn_measurement_method '\w scans'
_diffrn_radiation_type MoK\a
_diffrn_radiation_wavelength 0.71073
_diffrn_reflns_av_R_equivalents 0.0541
_diffrn_reflns_av_unetI/netI 0.0832
_diffrn_reflns_Laue_measured_fraction_full 0.998
_diffrn_reflns_Laue_measured_fraction_max 0.996
_diffrn_reflns_limit_h_max 14
_diffrn_reflns_limit_h_min -14
_diffrn_reflns_limit_k_max 15
_diffrn_reflns_limit_k_min -15
_diffrn_reflns_limit_l_max 17
_diffrn_reflns_limit_l_min -17
_diffrn_reflns_number 17420
_diffrn_reflns_point_group_measured_fraction_full 0.998
_diffrn_reflns_point_group_measured_fraction_max 0.996
_diffrn_reflns_theta_full 25.242
_diffrn_reflns_theta_max 27.870
_diffrn_reflns_theta_min 1.651
_diffrn_standards_decay_% 0
_diffrn_standards_interval_count 0
_diffrn_standards_interval_time 0
_diffrn_standards_number 0
_exptl_absorpt_coefficient_mu 0.236
_exptl_absorpt_correction_T_max 1
_exptl_absorpt_correction_T_min 0.5495
_exptl_absorpt_correction_type multi-scan
_exptl_absorpt_process_details crystalclear
_exptl_crystal_colour colourless
_exptl_crystal_density_diffrn 1.250
_exptl_crystal_description plate
_exptl_crystal_F_000 580
_exptl_crystal_size_max 0.200
_exptl_crystal_size_mid 0.180
_exptl_crystal_size_min 0.120
_refine_diff_density_max 0.370
_refine_diff_density_min -0.497
_refine_diff_density_rms 0.093
_refine_ls_extinction_method none
_refine_ls_goodness_of_fit_ref 0.994
_refine_ls_hydrogen_treatment mixed
_refine_ls_matrix_type full
_refine_ls_number_parameters 340
_refine_ls_number_reflns 6832
_refine_ls_number_restraints 1
_refine_ls_restrained_S_all 0.994
_refine_ls_R_factor_all 0.0776
_refine_ls_R_factor_gt 0.0480
_refine_ls_shift/su_max 0.001
_refine_ls_shift/su_mean 0.000
_refine_ls_structure_factor_coef Fsqd
_refine_ls_weighting_details 'w=1/[\s^2^(Fo^2^)+(0.0853P)^2^] where P=(Fo^2^+2Fc^2^)/3'
_refine_ls_weighting_scheme calc
_refine_ls_wR_factor_gt 0.1183
_refine_ls_wR_factor_ref 0.1600
_reflns_Friedel_coverage 0.000
_reflns_number_gt 4051
_reflns_number_total 6832
_reflns_threshold_expression 'I > 2\s(I)'
_cod_data_source_file jo9b02502_si_002.cif
_cod_data_source_block shelxl
_cod_depositor_comments
;
The following automatic conversions were performed:

data item '_exptl_absorpt_correction_type' value 'MULTI-SCAN' was
changed to 'multi-scan' in accordance with the
/home/data/users/saulius/crontab/automatic-downloads/rss-feeds/ACS/lib/dictionaries/cif_core.dic
dictionary named 'cif_core.dic' version 2.4.2 last updated on
2011-04-26.

Automatic conversion script
Id: cif_fix_values 7556 2019-12-06 15:28:31Z antanas 

 Adding full bibliography for 4037653.cif.
;
_cod_original_cell_volume 1438.2(7)
_cod_database_code 4037653
_shelx_shelxl_version_number 2018/3
_shelx_space_group_comment
;
The symmetry employed for this shelxl refinement is uniquely defined
by the following loop, which should always be used as a source of
symmetry information in preference to the above space-group names.
They are only intended as comments.
;
_shelx_estimated_absorpt_t_min 0.954
_shelx_estimated_absorpt_t_max 0.972

loop_
_space_group_symop_operation_xyz
'x, y, z'
'-x, -y, -z'

loop_
_atom_site_label
_atom_site_type_symbol
_atom_site_fract_x
_atom_site_fract_y
_atom_site_fract_z
_atom_site_U_iso_or_equiv
_atom_site_adp_type
_atom_site_occupancy
_atom_site_site_symmetry_order
_atom_site_calc_flag
_atom_site_refinement_flags_posn
_atom_site_refinement_flags_adp
S1 S 0.77546(6) 1.05117(5) 0.50055(4) 0.02363(16) Uani 1 1 d . .
Cl1 Cl 0.36541(6) 1.17343(6) 0.11741(5) 0.03265(17) Uani 1 1 d . .
O1 O 0.82676(18) 1.10465(16) 0.55379(12) 0.0304(4) Uani 1 1 d . .
O2 O 0.64344(16) 1.03986(16) 0.54731(12) 0.0303(4) Uani 1 1 d . .
N1 N 0.8879(2) 0.90818(18) 0.48988(16) 0.0256(4) Uani 1 1 d D .
H1 H 0.9768(12) 0.898(2) 0.4670(19) 0.031 Uiso 1 1 d D U
N2 N 0.7979(2) 0.8735(2) 0.10596(15) 0.0290(5) Uani 1 1 d . .
C1 C 0.8638(2) 0.8089(2) 0.46115(18) 0.0260(5) Uani 1 1 d . .
H1A H 0.762140 0.832242 0.476630 0.031 Uiso 1 1 calc R U
C2 C 0.9236(3) 0.6798(2) 0.5349(2) 0.0327(6) Uani 1 1 d . .
H2A H 0.931038 0.609460 0.504317 0.039 Uiso 1 1 calc R U
H2B H 1.017901 0.667365 0.534729 0.039 Uiso 1 1 calc R U
C3 C 0.8410(3) 0.6668(3) 0.6513(2) 0.0377(6) Uani 1 1 d . .
H3A H 0.821639 0.743884 0.678812 0.045 Uiso 1 1 calc R U
H3B H 0.897465 0.589709 0.696165 0.045 Uiso 1 1 calc R U
C4 C 0.7037(3) 0.6535(3) 0.6652(2) 0.0396(7) Uani 1 1 d . .
H4A H 0.648556 0.661819 0.739863 0.048 Uiso 1 1 calc R U
H4B H 0.651531 0.725987 0.614625 0.048 Uiso 1 1 calc R U
C5 C 0.7195(3) 0.5263(3) 0.6447(2) 0.0408(7) Uani 1 1 d . .
H5A H 0.802423 0.499716 0.586009 0.049 Uiso 1 1 calc R U
H5B H 0.734768 0.458711 0.711065 0.049 Uiso 1 1 calc R U
C6 C 0.5972(3) 0.5322(3) 0.6136(2) 0.0404(7) Uani 1 1 d . .
H6A H 0.513321 0.564818 0.669912 0.048 Uiso 1 1 calc R U
H6B H 0.609830 0.443058 0.613421 0.048 Uiso 1 1 calc R U
C7 C 0.5736(3) 0.6189(2) 0.5018(2) 0.0330(6) Uani 1 1 d . .
H7A H 0.482648 0.630372 0.494804 0.040 Uiso 1 1 calc R U
H7B H 0.571387 0.705483 0.498689 0.040 Uiso 1 1 calc R U
C8 C 0.6825(3) 0.5645(2) 0.4071(2) 0.0341(6) Uani 1 1 d . .
H8A H 0.667003 0.491930 0.397246 0.041 Uiso 1 1 calc R U
H8B H 0.773970 0.529071 0.424292 0.041 Uiso 1 1 calc R U
C9 C 0.6839(3) 0.6645(2) 0.30084(19) 0.0341(6) Uani 1 1 d . .
H9A H 0.589647 0.706203 0.288091 0.041 Uiso 1 1 calc R U
H9B H 0.744573 0.618449 0.240870 0.041 Uiso 1 1 calc R U
C10 C 0.7335(2) 0.7733(2) 0.29614(18) 0.0273(5) Uani 1 1 d . .
H10 H 0.678609 0.812430 0.361696 0.033 Uiso 1 1 calc R U
C11 C 0.8849(3) 0.7187(2) 0.29880(19) 0.0307(6) Uani 1 1 d . .
H11A H 0.941750 0.708544 0.224815 0.037 Uiso 1 1 calc R U
H11B H 0.906932 0.631485 0.346333 0.037 Uiso 1 1 calc R U
C12 C 0.9238(2) 0.8038(2) 0.33957(19) 0.0300(5) Uani 1 1 d . .
H12A H 0.892334 0.893259 0.296754 0.036 Uiso 1 1 calc R U
H12B H 1.025431 0.771705 0.325415 0.036 Uiso 1 1 calc R U
C13 C 0.7718(2) 1.1485(2) 0.36979(17) 0.0205(5) Uani 1 1 d . .
C14 C 0.8562(3) 1.2205(2) 0.32367(19) 0.0303(6) Uani 1 1 d . .
H14 H 0.914846 1.218111 0.363059 0.036 Uiso 1 1 calc R U
C15 C 0.8543(3) 1.2954(2) 0.22084(19) 0.0313(6) Uani 1 1 d . .
H15 H 0.911631 1.344834 0.190627 0.038 Uiso 1 1 calc R U
C16 C 0.7713(2) 1.3007(2) 0.16009(17) 0.0223(5) Uani 1 1 d . .
C17 C 0.6895(2) 1.2259(2) 0.20704(18) 0.0260(5) Uani 1 1 d . .
H17 H 0.632928 1.226314 0.166770 0.031 Uiso 1 1 calc R U
C18 C 0.6886(2) 1.1509(2) 0.31069(18) 0.0256(5) Uani 1 1 d . .
H18 H 0.631274 1.101521 0.341119 0.031 Uiso 1 1 calc R U
C19 C 0.7607(3) 1.3907(2) 0.04891(19) 0.0293(5) Uani 1 1 d . .
C20 C 0.7674(3) 1.3192(3) -0.0320(2) 0.0444(7) Uani 1 1 d . .
H20A H 0.857037 1.248030 -0.042956 0.067 Uiso 1 1 calc R U
H20B H 0.755431 1.379583 -0.101295 0.067 Uiso 1 1 calc R U
H20C H 0.694014 1.284148 -0.003678 0.067 Uiso 1 1 calc R U
C21 C 0.6222(3) 1.5044(3) 0.0655(2) 0.0482(8) Uani 1 1 d . .
H21A H 0.547498 1.471115 0.097923 0.072 Uiso 1 1 calc R U
H21B H 0.608948 1.562059 -0.004626 0.072 Uiso 1 1 calc R U
H21C H 0.621703 1.552750 0.113881 0.072 Uiso 1 1 calc R U
C22 C 0.8751(3) 1.4449(3) 0.0016(2) 0.0494(8) Uani 1 1 d . .
H22A H 0.863204 1.503729 0.045703 0.074 Uiso 1 1 calc R U
H22B H 0.870972 1.492512 -0.072905 0.074 Uiso 1 1 calc R U
H22C H 0.964627 1.373482 0.001614 0.074 Uiso 1 1 calc R U
C23 C 0.7006(2) 0.8783(2) 0.19679(17) 0.0237(5) Uani 1 1 d . .
C24 C 0.5659(2) 0.9723(2) 0.20303(18) 0.0238(5) Uani 1 1 d . .
H24 H 0.499635 0.974846 0.270162 0.029 Uiso 1 1 calc R U
C25 C 0.5318(2) 1.0596(2) 0.11152(18) 0.0223(5) Uani 1 1 d . .
C26 C 0.6299(2) 1.0570(2) 0.01181(17) 0.0226(5) Uani 1 1 d . .
C27 C 0.6017(3) 1.1396(2) -0.08815(18) 0.0274(5) Uani 1 1 d . .
H27 H 0.512315 1.203521 -0.090623 0.033 Uiso 1 1 calc R U
C28 C 0.7043(3) 1.1269(2) -0.18136(19) 0.0327(6) Uani 1 1 d . .
H28 H 0.685505 1.182331 -0.248265 0.039 Uiso 1 1 calc R U
C29 C 0.8361(3) 1.0331(3) -0.1784(2) 0.0371(6) Uani 1 1 d . .
H29 H 0.905389 1.024047 -0.243717 0.044 Uiso 1 1 calc R U
C30 C 0.8667(3) 0.9539(3) -0.08272(19) 0.0348(6) Uani 1 1 d . .
H30 H 0.958069 0.893761 -0.081743 0.042 Uiso 1 1 calc R U
C31 C 0.7636(2) 0.9610(2) 0.01465(18) 0.0259(5) Uani 1 1 d . .

loop_
_atom_site_aniso_label
_atom_site_aniso_U_11
_atom_site_aniso_U_22
_atom_site_aniso_U_33
_atom_site_aniso_U_23
_atom_site_aniso_U_13
_atom_site_aniso_U_12
S1 0.0253(3) 0.0240(3) 0.0181(3) -0.0050(2) -0.0045(2) -0.0059(2)
Cl1 0.0312(3) 0.0280(3) 0.0315(3) -0.0091(3) -0.0052(3) -0.0038(3)
O1 0.0388(10) 0.0331(9) 0.0217(8) -0.0090(7) -0.0089(7) -0.0115(8)
O2 0.0256(9) 0.0334(9) 0.0221(8) -0.0031(7) 0.0013(7) -0.0090(8)
N1 0.0222(10) 0.0233(10) 0.0297(11) -0.0035(8) -0.0106(9) -0.0048(9)
N2 0.0261(10) 0.0369(11) 0.0204(10) -0.0026(9) -0.0046(8) -0.0110(9)
C1 0.0271(12) 0.0245(11) 0.0281(13) -0.0033(10) -0.0098(10) -0.0099(10)
C2 0.0344(14) 0.0273(12) 0.0335(14) -0.0044(11) -0.0123(11) -0.0067(11)
C3 0.0468(16) 0.0366(14) 0.0266(13) -0.0093(11) -0.0093(12) -0.0099(13)
C4 0.0505(17) 0.0411(15) 0.0251(14) -0.0131(12) 0.0009(12) -0.0177(14)
C5 0.064(2) 0.0333(14) 0.0246(13) 0.0007(11) -0.0125(13) -0.0204(14)
C6 0.0498(17) 0.0336(14) 0.0352(15) 0.0003(12) -0.0035(13) -0.0226(14)
C7 0.0346(14) 0.0298(13) 0.0357(14) -0.0050(11) -0.0043(11) -0.0167(12)
C8 0.0437(15) 0.0256(12) 0.0347(14) -0.0078(11) -0.0076(12) -0.0141(12)
C9 0.0484(16) 0.0341(14) 0.0252(13) -0.0078(11) -0.0110(12) -0.0167(13)
C10 0.0310(13) 0.0329(13) 0.0161(11) -0.0033(10) -0.0057(10) -0.0110(11)
C11 0.0346(14) 0.0305(13) 0.0235(12) -0.0041(10) -0.0083(11) -0.0084(11)
C12 0.0262(12) 0.0289(13) 0.0316(14) -0.0033(11) -0.0060(10) -0.0097(11)
C13 0.0209(11) 0.0180(10) 0.0190(11) -0.0040(9) -0.0029(9) -0.0051(9)
C14 0.0336(13) 0.0393(14) 0.0269(13) -0.0037(11) -0.0131(11) -0.0190(12)
C15 0.0361(14) 0.0378(14) 0.0279(13) -0.0012(11) -0.0077(11) -0.0242(12)
C16 0.0250(11) 0.0209(11) 0.0209(11) -0.0048(9) -0.0038(9) -0.0090(10)
C17 0.0300(12) 0.0286(12) 0.0243(12) -0.0028(10) -0.0117(10) -0.0127(11)
C18 0.0266(12) 0.0250(12) 0.0262(12) -0.0007(10) -0.0072(10) -0.0127(10)
C19 0.0375(14) 0.0304(13) 0.0246(12) 0.0023(10) -0.0111(11) -0.0189(11)
C20 0.069(2) 0.0494(17) 0.0246(14) 0.0025(12) -0.0200(14) -0.0303(16)
C21 0.0538(18) 0.0340(15) 0.0438(17) 0.0104(13) -0.0204(15) -0.0103(14)
C22 0.066(2) 0.061(2) 0.0335(16) 0.0125(14) -0.0183(15) -0.0447(18)
C23 0.0279(12) 0.0282(12) 0.0175(11) -0.0048(9) -0.0046(9) -0.0128(10)
C24 0.0288(12) 0.0273(12) 0.0173(11) -0.0065(9) -0.0011(9) -0.0138(10)
C25 0.0253(11) 0.0207(11) 0.0231(12) -0.0064(9) -0.0048(9) -0.0096(9)
C26 0.0289(12) 0.0234(11) 0.0194(11) -0.0046(9) -0.0036(9) -0.0144(10)
C27 0.0365(13) 0.0257(12) 0.0237(12) -0.0028(10) -0.0099(10) -0.0142(11)
C28 0.0487(16) 0.0359(14) 0.0179(12) 0.0034(10) -0.0095(11) -0.0242(13)
C29 0.0379(14) 0.0515(17) 0.0205(13) -0.0049(12) 0.0034(11) -0.0242(13)
C30 0.0260(13) 0.0502(16) 0.0222(13) -0.0064(12) -0.0001(10) -0.0133(12)
C31 0.0270(12) 0.0317(12) 0.0205(12) -0.0008(10) -0.0043(9) -0.0160(11)

loop_
_atom_type_symbol
_atom_type_description
_atom_type_scat_dispersion_real
_atom_type_scat_dispersion_imag
_atom_type_scat_source
C C 0.0033 0.0016 'International Tables Vol C Tables 4.2.6.8 and 6.1.1.4'
H H 0.0000 0.0000 'International Tables Vol C Tables 4.2.6.8 and 6.1.1.4'
N N 0.0061 0.0033 'International Tables Vol C Tables 4.2.6.8 and 6.1.1.4'
O O 0.0106 0.0060 'International Tables Vol C Tables 4.2.6.8 and 6.1.1.4'
S S 0.1246 0.1234 'International Tables Vol C Tables 4.2.6.8 and 6.1.1.4'
Cl Cl 0.1484 0.1585 'International Tables Vol C Tables 4.2.6.8 and 6.1.1.4'

loop_
_geom_angle_atom_site_label_1
_geom_angle_atom_site_label_2
_geom_angle_atom_site_label_3
_geom_angle
O2 S1 O1 120.11(10)
O2 S1 N1 107.45(11)
O1 S1 N1 106.21(11)
O2 S1 C13 107.65(11)
O1 S1 C13 106.26(10)
N1 S1 C13 108.79(11)
C1 N1 S1 124.18(16)
C1 N1 H1 110.8(16)
S1 N1 H1 118.1(16)
C23 N2 C31 117.9(2)
N1 C1 C2 107.84(19)
N1 C1 C12 111.71(19)
C2 C1 C12 112.8(2)
N1 C1 H1A 108.1
C2 C1 H1A 108.1
C12 C1 H1A 108.1
C3 C2 C1 114.8(2)
C3 C2 H2A 108.6
C1 C2 H2A 108.6
C3 C2 H2B 108.6
C1 C2 H2B 108.6
H2A C2 H2B 107.5
C2 C3 C4 113.6(2)
C2 C3 H3A 108.8
C4 C3 H3A 108.8
C2 C3 H3B 108.8
C4 C3 H3B 108.8
H3A C3 H3B 107.7
C5 C4 C3 114.3(2)
C5 C4 H4A 108.7
C3 C4 H4A 108.7
C5 C4 H4B 108.7
C3 C4 H4B 108.7
H4A C4 H4B 107.6
C6 C5 C4 114.2(2)
C6 C5 H5A 108.7
C4 C5 H5A 108.7
C6 C5 H5B 108.7
C4 C5 H5B 108.7
H5A C5 H5B 107.6
C5 C6 C7 114.8(2)
C5 C6 H6A 108.6
C7 C6 H6A 108.6
C5 C6 H6B 108.6
C7 C6 H6B 108.6
H6A C6 H6B 107.5
C8 C7 C6 113.6(2)
C8 C7 H7A 108.8
C6 C7 H7A 108.8
C8 C7 H7B 108.8
C6 C7 H7B 108.8
H7A C7 H7B 107.7
C7 C8 C9 113.5(2)
C7 C8 H8A 108.9
C9 C8 H8A 108.9
C7 C8 H8B 108.9
C9 C8 H8B 108.9
H8A C8 H8B 107.7
C8 C9 C10 115.21(19)
C8 C9 H9A 108.5
C10 C9 H9A 108.5
C8 C9 H9B 108.5
C10 C9 H9B 108.5
H9A C9 H9B 107.5
C23 C10 C11 113.1(2)
C23 C10 C9 108.27(19)
C11 C10 C9 111.7(2)
C23 C10 H10 107.8
C11 C10 H10 107.8
C9 C10 H10 107.8
C10 C11 C12 113.4(2)
C10 C11 H11A 108.9
C12 C11 H11A 108.9
C10 C11 H11B 108.9
C12 C11 H11B 108.9
H11A C11 H11B 107.7
C11 C12 C1 115.29(19)
C11 C12 H12A 108.5
C1 C12 H12A 108.5
C11 C12 H12B 108.5
C1 C12 H12B 108.5
H12A C12 H12B 107.5
C18 C13 C14 119.5(2)
C18 C13 S1 120.48(17)
C14 C13 S1 120.00(18)
C15 C14 C13 119.9(2)
C15 C14 H14 120.1
C13 C14 H14 120.1
C14 C15 C16 122.0(2)
C14 C15 H15 119.0
C16 C15 H15 119.0
C15 C16 C17 117.2(2)
C15 C16 C19 122.5(2)
C17 C16 C19 120.2(2)
C18 C17 C16 121.8(2)
C18 C17 H17 119.1
C16 C17 H17 119.1
C17 C18 C13 119.6(2)
C17 C18 H18 120.2
C13 C18 H18 120.2
C22 C19 C20 107.9(2)
C22 C19 C16 112.6(2)
C20 C19 C16 110.8(2)
C22 C19 C21 108.3(2)
C20 C19 C21 110.4(2)
C16 C19 C21 106.8(2)
C19 C20 H20A 109.5
C19 C20 H20B 109.5
H20A C20 H20B 109.5
C19 C20 H20C 109.5
H20A C20 H20C 109.5
H20B C20 H20C 109.5
C19 C21 H21A 109.5
C19 C21 H21B 109.5
H21A C21 H21B 109.5
C19 C21 H21C 109.5
H21A C21 H21C 109.5
H21B C21 H21C 109.5
C19 C22 H22A 109.5
C19 C22 H22B 109.5
H22A C22 H22B 109.5
C19 C22 H22C 109.5
H22A C22 H22C 109.5
H22B C22 H22C 109.5
N2 C23 C24 122.7(2)
N2 C23 C10 118.4(2)
C24 C23 C10 118.8(2)
C25 C24 C23 119.2(2)
C25 C24 H24 120.4
C23 C24 H24 120.4
C24 C25 C26 120.7(2)
C24 C25 Cl1 119.72(18)
C26 C25 Cl1 119.62(17)
C25 C26 C27 124.4(2)
C25 C26 C31 115.8(2)
C27 C26 C31 119.8(2)
C28 C27 C26 119.7(2)
C28 C27 H27 120.1
C26 C27 H27 120.1
C27 C28 C29 120.5(2)
C27 C28 H28 119.8
C29 C28 H28 119.8
C30 C29 C28 121.0(2)
C30 C29 H29 119.5
C28 C29 H29 119.5
C29 C30 C31 120.5(2)
C29 C30 H30 119.7
C31 C30 H30 119.7
N2 C31 C30 117.8(2)
N2 C31 C26 123.7(2)
C30 C31 C26 118.4(2)

loop_
_geom_bond_atom_site_label_1
_geom_bond_atom_site_label_2
_geom_bond_distance
S1 O2 1.4339(17)
S1 O1 1.4415(17)
S1 N1 1.608(2)
S1 C13 1.760(2)
Cl1 C25 1.735(2)
N1 C1 1.478(3)
N1 H1 0.894(10)
N2 C23 1.325(3)
N2 C31 1.365(3)
C1 C2 1.520(3)
C1 C12 1.545(3)
C1 H1A 1.0000
C2 C3 1.517(3)
C2 H2A 0.9900
C2 H2B 0.9900
C3 C4 1.542(4)
C3 H3A 0.9900
C3 H3B 0.9900
C4 C5 1.521(4)
C4 H4A 0.9900
C4 H4B 0.9900
C5 C6 1.513(4)
C5 H5A 0.9900
C5 H5B 0.9900
C6 C7 1.549(3)
C6 H6A 0.9900
C6 H6B 0.9900
C7 C8 1.510(3)
C7 H7A 0.9900
C7 H7B 0.9900
C8 C9 1.528(3)
C8 H8A 0.9900
C8 H8B 0.9900
C9 C10 1.568(3)
C9 H9A 0.9900
C9 H9B 0.9900
C10 C23 1.518(3)
C10 C11 1.523(3)
C10 H10 1.0000
C11 C12 1.531(3)
C11 H11A 0.9900
C11 H11B 0.9900
C12 H12A 0.9900
C12 H12B 0.9900
C13 C18 1.386(3)
C13 C14 1.392(3)
C14 C15 1.377(3)
C14 H14 0.9500
C15 C16 1.387(3)
C15 H15 0.9500
C16 C17 1.395(3)
C16 C19 1.532(3)
C17 C18 1.384(3)
C17 H17 0.9500
C18 H18 0.9500
C19 C22 1.524(4)
C19 C20 1.527(3)
C19 C21 1.535(4)
C20 H20A 0.9800
C20 H20B 0.9800
C20 H20C 0.9800
C21 H21A 0.9800
C21 H21B 0.9800
C21 H21C 0.9800
C22 H22A 0.9800
C22 H22B 0.9800
C22 H22C 0.9800
C23 C24 1.410(3)
C24 C25 1.365(3)
C24 H24 0.9500
C25 C26 1.410(3)
C26 C27 1.419(3)
C26 C31 1.420(3)
C27 C28 1.374(3)
C27 H27 0.9500
C28 C29 1.398(4)
C28 H28 0.9500
C29 C30 1.368(3)
C29 H29 0.9500
C30 C31 1.414(3)
C30 H30 0.9500

loop_
_geom_hbond_atom_site_label_D
_geom_hbond_atom_site_label_H
_geom_hbond_atom_site_label_A
_geom_hbond_distance_DH
_geom_hbond_distance_HA
_geom_hbond_distance_DA
_geom_hbond_angle_DHA
_geom_hbond_site_symmetry_A
_geom_hbond_publ_flag
C24 H24 O2 0.95 2.42 3.368(3) 172.2 2_676 yes
N1 H1 O1 0.894(10) 2.087(12) 2.962(3) 166(2) 2_776 yes

loop_
_geom_torsion_atom_site_label_1
_geom_torsion_atom_site_label_2
_geom_torsion_atom_site_label_3
_geom_torsion_atom_site_label_4
_geom_torsion
O2 S1 N1 C1 37.0(2)
O1 S1 N1 C1 166.72(17)
C13 S1 N1 C1 -79.3(2)
S1 N1 C1 C2 -137.18(19)
S1 N1 C1 C12 98.4(2)
N1 C1 C2 C3 73.4(3)
C12 C1 C2 C3 -162.8(2)
C1 C2 C3 C4 71.3(3)
C2 C3 C4 C5 68.8(3)
C3 C4 C5 C6 -156.6(2)
C4 C5 C6 C7 67.2(3)
C5 C6 C7 C8 69.4(3)
C6 C7 C8 C9 -163.5(2)
C7 C8 C9 C10 69.1(3)
C8 C9 C10 C23 -168.3(2)
C8 C9 C10 C11 66.4(3)
C23 C10 C11 C12 80.7(2)
C9 C10 C11 C12 -156.83(19)
C10 C11 C12 C1 69.2(3)
N1 C1 C12 C11 -171.12(19)
C2 C1 C12 C11 67.2(3)
O2 S1 C13 C18 -29.2(2)
O1 S1 C13 C18 -159.06(18)
N1 S1 C13 C18 87.0(2)
O2 S1 C13 C14 152.82(19)
O1 S1 C13 C14 22.9(2)
N1 S1 C13 C14 -91.0(2)
C18 C13 C14 C15 1.2(4)
S1 C13 C14 C15 179.23(19)
C13 C14 C15 C16 -0.7(4)
C14 C15 C16 C17 -0.5(4)
C14 C15 C16 C19 175.7(2)
C15 C16 C17 C18 1.2(3)
C19 C16 C17 C18 -175.1(2)
C16 C17 C18 C13 -0.7(4)
C14 C13 C18 C17 -0.6(3)
S1 C13 C18 C17 -178.57(17)
C15 C16 C19 C22 14.6(3)
C17 C16 C19 C22 -169.4(2)
C15 C16 C19 C20 135.5(3)
C17 C16 C19 C20 -48.4(3)
C15 C16 C19 C21 -104.2(3)
C17 C16 C19 C21 71.9(3)
C31 N2 C23 C24 -2.2(3)
C31 N2 C23 C10 174.0(2)
C11 C10 C23 N2 29.7(3)
C9 C10 C23 N2 -94.7(3)
C11 C10 C23 C24 -154.0(2)
C9 C10 C23 C24 81.6(3)
N2 C23 C24 C25 2.3(3)
C10 C23 C24 C25 -173.9(2)
C23 C24 C25 C26 -0.4(3)
C23 C24 C25 Cl1 178.52(17)
C24 C25 C26 C27 176.7(2)
Cl1 C25 C26 C27 -2.2(3)
C24 C25 C26 C31 -1.3(3)
Cl1 C25 C26 C31 179.75(17)
C25 C26 C27 C28 -178.5(2)
C31 C26 C27 C28 -0.5(3)
C26 C27 C28 C29 0.1(4)
C27 C28 C29 C30 -1.5(4)
C28 C29 C30 C31 3.2(4)
C23 N2 C31 C30 -178.7(2)
C23 N2 C31 C26 0.2(3)
C29 C30 C31 N2 175.4(2)
C29 C30 C31 C26 -3.6(4)
C25 C26 C31 N2 1.5(3)
C27 C26 C31 N2 -176.7(2)
C25 C26 C31 C30 -179.7(2)
C27 C26 C31 C30 2.2(3)
